data_1558276
loop_
_publ_author_name
'Cariati, Elena'
'Lucenti, Elena'
'Forni, Alessandra'
'Previtali, Andrea'
'Marinotto, Daniele'
'Malpicci, Daniele'
'Righetto, Stefania'
'Giannini, Clelia'
'Virgili, Tersilla'
'Kabacinski, Piotr'
'Ganzer, Lucia'
'Giovanella, Umberto'
'Botta, Chiara'

_publ_section_title
;
 Unravelling the intricated photophysical behavior of
 3-(pyridin-2-yl)triimidazotriazine AIE and RTP polymorphs
;
_journal_name_full 'Chemical Science'
_journal_paper_doi 10.1039/D0SC02459G
_journal_year 2020
_chemical_formula_moiety 'C14 H9 N7'
_chemical_formula_sum 'C14 H9 N7'
_chemical_formula_weight 275.28
_chemical_name_systematic
;
3-(pyridin-2-yl)triimidazo[1,2-a:1',2'-c:1'',2''-e][1,3,5]triazine
;
_space_group_crystal_system orthorhombic
_space_group_IT_number 60
_space_group_name_Hall '-P 2n 2ab'
_space_group_name_H-M_alt 'P b c n'
_atom_sites_solution_hydrogens geom
_atom_sites_solution_primary direct
_atom_sites_solution_secondary difmap
_audit_creation_method SHELXL-2014/7
_audit_update_record
;
2020-04-23 deposited with the CCDC.	2020-06-09 downloaded from the CCDC.
;
_cell_angle_alpha 90
_cell_angle_beta 90
_cell_angle_gamma 90
_cell_formula_units_Z 8
_cell_length_a 33.189(8)
_cell_length_b 10.162(3)
_cell_length_c 7.2434(18)
_cell_measurement_reflns_used 7312
_cell_measurement_temperature 293(2)
_cell_measurement_theta_max 21.690
_cell_measurement_theta_min 2.454
_cell_volume 2443.0(11)
_computing_cell_refinement 'SAINT (Bruker, 1997)'
_computing_data_collection 'SMART (Bruker, 1997)'
_computing_data_reduction SAINT
_computing_molecular_graphics 'ORTEP III ( Burnett&Johnson, 1996)'
_computing_publication_material SHELXL-2014/7
_computing_structure_refinement 'SHELXL-2014/7 (Sheldrick, 2014)'
_computing_structure_solution 'SHELXT 2014/4 (Sheldrick, 2014)'
_diffrn_ambient_temperature 293(2)
_diffrn_measured_fraction_theta_full 1.000
_diffrn_measured_fraction_theta_max 0.999
_diffrn_measurement_device_type 'Bruker SMART APEX'
_diffrn_measurement_method 'phi and omega scans'
_diffrn_radiation_monochromator graphite
_diffrn_radiation_source 'fine-focus sealed tube'
_diffrn_radiation_type MoK\a
_diffrn_radiation_wavelength 0.71073
_diffrn_reflns_av_R_equivalents 0.1067
_diffrn_reflns_av_unetI/netI 0.0384
_diffrn_reflns_Laue_measured_fraction_full 1.000
_diffrn_reflns_Laue_measured_fraction_max 0.999
_diffrn_reflns_limit_h_max 43
_diffrn_reflns_limit_h_min -43
_diffrn_reflns_limit_k_max 13
_diffrn_reflns_limit_k_min -13
_diffrn_reflns_limit_l_max 9
_diffrn_reflns_limit_l_min -9
_diffrn_reflns_number 66937
_diffrn_reflns_point_group_measured_fraction_full 1.000
_diffrn_reflns_point_group_measured_fraction_max 0.999
_diffrn_reflns_theta_full 25.242
_diffrn_reflns_theta_max 27.499
_diffrn_reflns_theta_min 1.227
_exptl_absorpt_coefficient_mu 0.099
_exptl_absorpt_correction_T_max 0.7456
_exptl_absorpt_correction_T_min 0.6981
_exptl_absorpt_correction_type multi-scan
_exptl_absorpt_process_details 'SADABS-2014/5, Bruker, 2014'
_exptl_crystal_colour colorless
_exptl_crystal_density_diffrn 1.497
_exptl_crystal_density_method 'not measured'
_exptl_crystal_description bar
_exptl_crystal_F_000 1136
_exptl_crystal_preparation Luminescent
_exptl_crystal_recrystallization_method 'Re-crystallisation from solvent: CH2Cl2/CH3OH'
_exptl_crystal_size_max 0.550
_exptl_crystal_size_mid 0.070
_exptl_crystal_size_min 0.010
_refine_diff_density_max 0.185
_refine_diff_density_min -0.204
_refine_diff_density_rms 0.044
_refine_ls_extinction_method none
_refine_ls_goodness_of_fit_ref 1.059
_refine_ls_hydrogen_treatment constr
_refine_ls_matrix_type full
_refine_ls_number_parameters 190
_refine_ls_number_reflns 2803
_refine_ls_number_restraints 0
_refine_ls_restrained_S_all 1.059
_refine_ls_R_factor_all 0.0923
_refine_ls_R_factor_gt 0.0497
_refine_ls_shift/su_max 0.001
_refine_ls_shift/su_mean 0.000
_refine_ls_structure_factor_coef Fsqd
_refine_ls_weighting_details 'w=1/[\s^2^(Fo^2^)+(0.0521P)^2^+0.8693P] where P=(Fo^2^+2Fc^2^)/3'
_refine_ls_weighting_scheme calc
_refine_ls_wR_factor_gt 0.1122
_refine_ls_wR_factor_ref 0.1334
_reflns_Friedel_coverage 0.000
_reflns_number_gt 1742
_reflns_number_total 2803
_reflns_threshold_expression 'I > 2\s(I)'
_cod_data_source_file d0sc02459g2.cif
_cod_data_source_block TT-Py-A
_cod_original_cell_volume 2443.0(10)
_cod_database_code 1558276
_shelx_shelxl_version_number 2014/7
_shelx_space_group_comment
;
The symmetry employed for this shelxl refinement is uniquely defined
by the following loop, which should always be used as a source of
symmetry information in preference to the above space-group names.
They are only intended as comments.
;
_shelx_estimated_absorpt_t_min 0.947
_shelx_estimated_absorpt_t_max 0.999

loop_
_space_group_symop_operation_xyz
'x, y, z'
'-x+1/2, -y+1/2, z+1/2'
'-x, y, -z+1/2'
'x+1/2, -y+1/2, -z'
'-x, -y, -z'
'x-1/2, y-1/2, -z-1/2'
'x, -y, z-1/2'
'-x-1/2, y-1/2, z'

loop_
_atom_site_label
_atom_site_type_symbol
_atom_site_fract_x
_atom_site_fract_y
_atom_site_fract_z
_atom_site_U_iso_or_equiv
_atom_site_adp_type
_atom_site_occupancy
_atom_site_site_symmetry_order
_atom_site_calc_flag
_atom_site_refinement_flags_posn
_atom_site_refinement_flags_adp
_atom_site_refinement_flags_occupancy
_atom_site_disorder_assembly
_atom_site_disorder_group
N1 N 0.56037(5) 0.45307(17) 0.6436(2) 0.0441(4) Uani 1 1 d . . . . .
N2 N 0.61076(4) 0.58137(15) 0.7478(2) 0.0358(4) Uani 1 1 d . . . . .
N3 N 0.65794(5) 0.72627(17) 0.9065(2) 0.0429(4) Uani 1 1 d . . . . .
N4 N 0.60391(5) 0.81236(16) 0.7680(2) 0.0415(4) Uani 1 1 d . . . . .
N5 N 0.54722(6) 0.90650(19) 0.6025(3) 0.0563(5) Uani 1 1 d . . . . .
N6 N 0.55358(5) 0.68812(16) 0.6244(2) 0.0408(4) Uani 1 1 d . . . . .
N7 N 0.66226(5) 0.28386(17) 0.9131(2) 0.0454(4) Uani 1 1 d . . . . .
C1 C 0.59154(6) 0.3768(2) 0.7115(3) 0.0439(5) Uani 1 1 d . . . . .
H1 H 0.5911 0.2853 0.7131 0.053 Uiso 1 1 calc R U . . .
C2 C 0.62290(6) 0.44990(19) 0.7755(3) 0.0371(5) Uani 1 1 d . . . . .
C3 C 0.62590(6) 0.70165(19) 0.8085(3) 0.0356(4) Uani 1 1 d . . . . .
C4 C 0.65652(6) 0.8615(2) 0.9318(3) 0.0500(6) Uani 1 1 d . . . . .
H4 H 0.6756 0.9088 0.9980 0.060 Uiso 1 1 calc R U . . .
C5 C 0.62414(6) 0.9165(2) 0.8491(3) 0.0509(6) Uani 1 1 d . . . . .
H5 H 0.6170 1.0050 0.8472 0.061 Uiso 1 1 calc R U . . .
C6 C 0.56865(6) 0.8096(2) 0.6652(3) 0.0427(5) Uani 1 1 d . . . . .
C7 C 0.51556(7) 0.8420(2) 0.5127(4) 0.0601(7) Uani 1 1 d . . . . .
H7 H 0.4947 0.8854 0.4525 0.072 Uiso 1 1 calc R U . . .
C8 C 0.51862(6) 0.7105(2) 0.5230(3) 0.0494(6) Uani 1 1 d . . . . .
H8 H 0.5012 0.6481 0.4734 0.059 Uiso 1 1 calc R U . . .
C9 C 0.57300(6) 0.5724(2) 0.6684(3) 0.0371(5) Uani 1 1 d . . . . .
C10 C 0.66287(6) 0.40279(19) 0.8312(3) 0.0367(5) Uani 1 1 d . . . . .
C11 C 0.69811(7) 0.2295(2) 0.9518(3) 0.0534(6) Uani 1 1 d . . . . .
H11 H 0.6982 0.1473 1.0084 0.064 Uiso 1 1 calc R U . . .
C12 C 0.73475(7) 0.2867(2) 0.9138(3) 0.0540(6) Uani 1 1 d . . . . .
H12 H 0.7588 0.2449 0.9442 0.065 Uiso 1 1 calc R U . . .
C13 C 0.73467(6) 0.4081(2) 0.8290(3) 0.0496(6) Uani 1 1 d . . . . .
H13 H 0.7588 0.4496 0.7998 0.059 Uiso 1 1 calc R U . . .
C14 C 0.69846(6) 0.4674(2) 0.7881(3) 0.0426(5) Uani 1 1 d . . . . .
H14 H 0.6979 0.5498 0.7323 0.051 Uiso 1 1 calc R U . . .

loop_
_atom_site_aniso_label
_atom_site_aniso_U_11
_atom_site_aniso_U_22
_atom_site_aniso_U_33
_atom_site_aniso_U_23
_atom_site_aniso_U_13
_atom_site_aniso_U_12
N1 0.0376(9) 0.0448(10) 0.0500(11) -0.0006(8) -0.0027(8) -0.0041(8)
N2 0.0324(8) 0.0385(9) 0.0364(9) 0.0008(7) -0.0002(7) 0.0002(7)
N3 0.0368(9) 0.0471(11) 0.0450(10) -0.0012(8) -0.0022(8) -0.0027(8)
N4 0.0371(9) 0.0406(10) 0.0470(10) -0.0011(8) -0.0033(8) 0.0016(7)
N5 0.0502(11) 0.0485(11) 0.0701(13) 0.0016(10) -0.0128(10) 0.0111(9)
N6 0.0332(8) 0.0436(10) 0.0456(10) -0.0002(8) -0.0022(8) 0.0041(7)
N7 0.0475(10) 0.0408(10) 0.0479(10) 0.0033(8) 0.0004(9) 0.0054(8)
C1 0.0441(12) 0.0405(11) 0.0471(12) 0.0039(10) 0.0017(10) -0.0014(9)
C2 0.0359(10) 0.0385(10) 0.0368(10) 0.0032(9) 0.0037(8) 0.0005(8)
C3 0.0323(10) 0.0383(11) 0.0360(10) 0.0013(8) 0.0016(8) 0.0008(8)
C4 0.0420(12) 0.0496(13) 0.0584(14) -0.0063(11) -0.0025(11) -0.0073(10)
C5 0.0474(12) 0.0409(12) 0.0644(15) -0.0068(11) -0.0023(11) -0.0022(10)
C6 0.0375(11) 0.0441(12) 0.0466(12) -0.0010(10) -0.0021(9) 0.0036(9)
C7 0.0507(13) 0.0601(15) 0.0693(17) -0.0003(13) -0.0175(12) 0.0141(12)
C8 0.0356(11) 0.0597(15) 0.0530(13) -0.0031(11) -0.0105(10) 0.0063(10)
C9 0.0314(10) 0.0445(12) 0.0352(11) 0.0020(9) 0.0004(8) 0.0005(9)
C10 0.0387(10) 0.0388(11) 0.0327(10) -0.0023(8) -0.0006(8) 0.0032(9)
C11 0.0586(14) 0.0445(13) 0.0571(15) 0.0054(11) -0.0025(12) 0.0123(11)
C12 0.0454(13) 0.0593(15) 0.0573(14) -0.0008(12) -0.0033(11) 0.0159(11)
C13 0.0380(11) 0.0586(14) 0.0521(13) -0.0030(11) 0.0022(10) 0.0041(10)
C14 0.0394(11) 0.0463(12) 0.0421(12) 0.0032(9) 0.0026(9) 0.0038(9)

loop_
_atom_type_symbol
_atom_type_description
_atom_type_scat_dispersion_real
_atom_type_scat_dispersion_imag
_atom_type_scat_source
C C 0.0033 0.0016 'International Tables Vol C Tables 4.2.6.8 and 6.1.1.4'
H H 0.0000 0.0000 'International Tables Vol C Tables 4.2.6.8 and 6.1.1.4'
N N 0.0061 0.0033 'International Tables Vol C Tables 4.2.6.8 and 6.1.1.4'

loop_
_geom_angle_atom_site_label_1
_geom_angle_atom_site_label_2
_geom_angle_atom_site_label_3
_geom_angle
_geom_angle_site_symmetry_1
_geom_angle_site_symmetry_3
_geom_angle_publ_flag
C9 N1 C1 103.47(16) . . ?
C9 N2 C3 121.11(16) . . ?
C9 N2 C2 104.83(16) . . ?
C3 N2 C2 133.11(16) . . ?
C3 N3 C4 103.55(17) . . ?
C3 N4 C5 106.15(17) . . ?
C3 N4 C6 123.12(17) . . ?
C5 N4 C6 130.73(18) . . ?
C6 N5 C7 102.63(19) . . ?
C6 N6 C9 123.41(17) . . ?
C6 N6 C8 105.79(17) . . ?
C9 N6 C8 130.61(18) . . ?
C11 N7 C10 116.65(19) . . ?
C2 C1 N1 112.82(19) . . ?
C2 C1 H1 123.6 . . ?
N1 C1 H1 123.6 . . ?
C1 C2 N2 104.47(17) . . ?
C1 C2 C10 127.41(19) . . ?
N2 C2 C10 127.38(17) . . ?
N3 C3 N4 113.13(17) . . ?
N3 C3 N2 129.42(18) . . ?
N4 C3 N2 117.39(16) . . ?
C5 C4 N3 112.23(19) . . ?
C5 C4 H4 123.9 . . ?
N3 C4 H4 123.9 . . ?
C4 C5 N4 104.94(18) . . ?
C4 C5 H5 127.5 . . ?
N4 C5 H5 127.5 . . ?
N5 C6 N6 114.22(19) . . ?
N5 C6 N4 129.4(2) . . ?
N6 C6 N4 116.35(18) . . ?
C8 C7 N5 112.6(2) . . ?
C8 C7 H7 123.7 . . ?
N5 C7 H7 123.7 . . ?
C7 C8 N6 104.77(19) . . ?
C7 C8 H8 127.6 . . ?
N6 C8 H8 127.6 . . ?
N1 C9 N6 127.97(18) . . ?
N1 C9 N2 114.40(17) . . ?
N6 C9 N2 117.62(17) . . ?
N7 C10 C14 122.45(18) . . ?
N7 C10 C2 113.62(17) . . ?
C14 C10 C2 123.64(18) . . ?
N7 C11 C12 124.6(2) . . ?
N7 C11 H11 117.7 . . ?
C12 C11 H11 117.7 . . ?
C11 C12 C13 117.8(2) . . ?
C11 C12 H12 121.1 . . ?
C13 C12 H12 121.1 . . ?
C14 C13 C12 119.3(2) . . ?
C14 C13 H13 120.4 . . ?
C12 C13 H13 120.4 . . ?
C13 C14 C10 119.2(2) . . ?
C13 C14 H14 120.4 . . ?
C10 C14 H14 120.4 . . ?

loop_
_geom_bond_atom_site_label_1
_geom_bond_atom_site_label_2
_geom_bond_distance
_geom_bond_site_symmetry_2
_geom_bond_publ_flag
N1 C9 1.295(3) . ?
N1 C1 1.383(3) . ?
N2 C9 1.382(2) . ?
N2 C3 1.393(2) . ?
N2 C2 1.410(2) . ?
N3 C3 1.303(2) . ?
N3 C4 1.387(3) . ?
N4 C3 1.373(2) . ?
N4 C5 1.384(3) . ?
N4 C6 1.387(3) . ?
N5 C6 1.297(3) . ?
N5 C7 1.399(3) . ?
N6 C6 1.364(3) . ?
N6 C9 1.379(2) . ?
N6 C8 1.392(3) . ?
N7 C11 1.341(3) . ?
N7 C10 1.347(3) . ?
C1 C2 1.360(3) . ?
C1 H1 0.9300 . ?
C2 C10 1.467(3) . ?
C4 C5 1.351(3) . ?
C4 H4 0.9300 . ?
C5 H5 0.9300 . ?
C7 C8 1.342(3) . ?
C7 H7 0.9300 . ?
C8 H8 0.9300 . ?
C10 C14 1.387(3) . ?
C11 C12 1.376(3) . ?
C11 H11 0.9300 . ?
C12 C13 1.378(3) . ?
C12 H12 0.9300 . ?
C13 C14 1.377(3) . ?
C13 H13 0.9300 . ?
C14 H14 0.9300 . ?
